data_2230023
loop_
_publ_author_name
'Naicker, Tricia'
'Govender, Thavendran'
'Kruger, Hendrik G.'
'Maguire, Glenn E. M.'

_publ_section_title
;
 (<i>S</i>)-2-Benzyl-<i>N</i>-(2,6-diisopropylphenyl)-1,2,3,4-tetrahydroisoquinoline-3-carboxamide
;
_journal_coeditor_code HG5021
_journal_issue 5
_journal_name_full 'Acta Crystallographica Section E'
_journal_page_first o1106
_journal_paper_doi 10.1107/S1600536811012554
_journal_volume 67
_journal_year 2011
_chemical_formula_iupac 'C29 H34 N2 O'
_chemical_formula_moiety 'C29 H34 N2 O'
_chemical_formula_sum 'C29 H34 N2 O'
_chemical_formula_weight 426.58
_chemical_melting_point 419
_chemical_name_systematic
;(<i>S</i>)-2-Benzyl-<i>N</i>-(2,6-diisopropylphenyl)-1,2,3,4-
tetrahydroisoquinoline-3-carboxamide
;
_space_group_IT_number 4
_symmetry_cell_setting monoclinic
_symmetry_space_group_name_Hall 'P 2yb'
_symmetry_space_group_name_H-M 'P 1 21 1'
_atom_sites_solution_hydrogens geom
_atom_sites_solution_primary direct
_atom_sites_solution_secondary difmap
_audit_creation_method SHELXL-97
_cell_angle_alpha 90.00
_cell_angle_beta 102.241(7)
_cell_angle_gamma 90.00
_cell_formula_units_Z 4
_cell_length_a 9.493(3)
_cell_length_b 12.459(5)
_cell_length_c 21.280(8)
_cell_measurement_reflns_used 16565
_cell_measurement_temperature 173(2)
_cell_measurement_theta_max 25.90
_cell_measurement_theta_min 1.91
_cell_volume 2459.6(16)
_computing_cell_refinement 'SAINT (Bruker, 2006)'
_computing_data_collection 'APEX2 (Bruker, 2006)'
_computing_data_reduction 'SAINT (Bruker, 2006)'
_computing_molecular_graphics 'OLEX2 (Dolomanov <i>et al.</i>, 2009)'
_computing_publication_material 'SHELXL97 (Sheldrick, 2008)'
_computing_structure_refinement 'SHELXL97 (Sheldrick, 2008)'
_computing_structure_solution 'SHELXS97 (Sheldrick, 2008)'
_diffrn_ambient_temperature 173(2)
_diffrn_measured_fraction_theta_full 0.980
_diffrn_measured_fraction_theta_max 0.980
_diffrn_measurement_device_type 'Bruker Kappa DUO APEXII'
_diffrn_measurement_method '0.5\% \f scans and \w scans'
_diffrn_radiation_monochromator graphite
_diffrn_radiation_source 'fine-focus sealed tube'
_diffrn_radiation_type MoK\a
_diffrn_radiation_wavelength 0.71073
_diffrn_reflns_av_R_equivalents 0.0926
_diffrn_reflns_av_sigmaI/netI 0.1071
_diffrn_reflns_limit_h_max 11
_diffrn_reflns_limit_h_min -5
_diffrn_reflns_limit_k_max 15
_diffrn_reflns_limit_k_min -15
_diffrn_reflns_limit_l_max 25
_diffrn_reflns_limit_l_min -25
_diffrn_reflns_number 16565
_diffrn_reflns_theta_full 25.90
_diffrn_reflns_theta_max 25.90
_diffrn_reflns_theta_min 1.91
_diffrn_standards_decay_% 0
_exptl_absorpt_coefficient_mu 0.069
_exptl_absorpt_correction_T_max 0.9965
_exptl_absorpt_correction_T_min 0.9761
_exptl_absorpt_correction_type multi-scan
_exptl_absorpt_process_details '(SADABS; Bruker, 2006)'
_exptl_crystal_colour colourless
_exptl_crystal_density_diffrn 1.152
_exptl_crystal_density_method 'not measured'
_exptl_crystal_description needle
_exptl_crystal_F_000 920
_exptl_crystal_size_max 0.35
_exptl_crystal_size_mid 0.06
_exptl_crystal_size_min 0.05
_refine_diff_density_max 0.243
_refine_diff_density_min -0.178
_refine_ls_extinction_method none
_refine_ls_goodness_of_fit_ref 0.976
_refine_ls_hydrogen_treatment constr
_refine_ls_matrix_type full
_refine_ls_number_parameters 577
_refine_ls_number_reflns 4932
_refine_ls_number_restraints 1
_refine_ls_restrained_S_all 0.976
_refine_ls_R_factor_all 0.1397
_refine_ls_R_factor_gt 0.0567
_refine_ls_shift/su_max 0.000
_refine_ls_shift/su_mean 0.000
_refine_ls_structure_factor_coef Fsqd
_refine_ls_weighting_details 'calc w=1/[\s^2^(Fo^2^)+(0.0643P)^2^] where P=(Fo^2^+2Fc^2^)/3'
_refine_ls_weighting_scheme calc
_refine_ls_wR_factor_gt 0.1158
_refine_ls_wR_factor_ref 0.1457
_reflns_number_gt 2620
_reflns_number_total 4932
_reflns_threshold_expression I>2\s(I)
_cod_data_source_file hg5021.cif
_cod_data_source_block I
_cod_original_cell_volume 2459.8(16)
_cod_original_sg_symbol_H-M 'P 21'
_cod_database_code 2230023
_cod_database_fobs_code 2230023

loop_
_symmetry_equiv_pos_as_xyz
'x, y, z'
'-x, y+1/2, -z'

loop_
_atom_site_type_symbol
_atom_site_label
_atom_site_fract_x
_atom_site_fract_y
_atom_site_fract_z
_atom_site_U_iso_or_equiv
_atom_site_adp_type
_atom_site_calc_flag
_atom_site_refinement_flags
_atom_site_occupancy
_atom_site_disorder_assembly
_atom_site_disorder_group
O O1A 0.4520(4) 0.3788(3) 0.7605(2) 0.0553(11) Uani d . 1 . .
N N1A 0.3190(4) 0.1660(3) 0.7484(2) 0.0400(11) Uani d . 1 . .
N N2A 0.2265(4) 0.4455(3) 0.7444(2) 0.0397(11) Uani d . 1 . .
H H2A 0.1342 0.4309 0.7402 0.048 Uiso calc R 1 . .
C C1A 0.2497(6) 0.0682(4) 0.7640(3) 0.0458(14) Uani d . 1 . .
H H1A1 0.3039 0.0059 0.7526 0.055 Uiso calc R 1 . .
H H1A2 0.1512 0.0650 0.7369 0.055 Uiso calc R 1 . .
C C2A 0.2389(6) 0.0573(4) 0.8331(3) 0.0428(13) Uani d . 1 . .
C C3A 0.1910(6) -0.0390(4) 0.8550(3) 0.0527(16) Uani d . 1 . .
H H3A 0.1676 -0.0975 0.8259 0.063 Uiso calc R 1 . .
C C4A 0.1770(8) -0.0512(6) 0.9181(4) 0.077(2) Uani d . 1 . .
H H4A 0.1432 -0.1169 0.9322 0.092 Uiso calc R 1 . .
C C5A 0.2131(9) 0.0344(5) 0.9607(3) 0.082(2) Uani d . 1 . .
H H5A 0.2061 0.0268 1.0043 0.098 Uiso calc R 1 . .
C C6A 0.2595(7) 0.1308(5) 0.9393(3) 0.0652(18) Uani d . 1 . .
H H6A 0.2835 0.1893 0.9682 0.078 Uiso calc R 1 . .
C C7A 0.2710(6) 0.1420(5) 0.8754(3) 0.0495(15) Uani d . 1 . .
C C8A 0.3150(6) 0.2485(4) 0.8519(3) 0.0505(15) Uani d . 1 . .
H H8A1 0.4212 0.2555 0.8639 0.061 Uiso calc R 1 . .
H H8A2 0.2725 0.3072 0.8732 0.061 Uiso calc R 1 . .
C C9A 0.2653(5) 0.2596(4) 0.7787(3) 0.0422(14) Uani d . 1 . .
H H9A 0.1575 0.2603 0.7671 0.051 Uiso calc R 1 . .
C C10A 0.3221(6) 0.3654(4) 0.7591(3) 0.0425(14) Uani d . 1 . .
C C11A 0.2686(5) 0.5540(4) 0.7353(3) 0.0375(13) Uani d . 1 . .
C C12A 0.3111(5) 0.6185(4) 0.7897(3) 0.0412(13) Uani d . 1 . .
C C13A 0.3565(6) 0.7229(4) 0.7806(3) 0.0494(15) Uani d . 1 . .
H H13A 0.3881 0.7682 0.8168 0.059 Uiso calc R 1 . .
C C14A 0.3559(5) 0.7612(4) 0.7194(3) 0.0457(14) Uani d . 1 . .
H H14A 0.3865 0.8325 0.7139 0.055 Uiso calc R 1 . .
C C15A 0.3109(5) 0.6961(4) 0.6664(3) 0.0433(14) Uani d . 1 . .
H H15A 0.3085 0.7239 0.6246 0.052 Uiso calc R 1 . .
C C16A 0.2686(5) 0.5892(4) 0.6732(3) 0.0392(13) Uani d . 1 . .
C C17A 0.3121(6) 0.5779(5) 0.8585(3) 0.0535(16) Uani d . 1 . .
H H17A 0.2544 0.5101 0.8537 0.064 Uiso calc R 1 . .
C C18A 0.2384(8) 0.6556(7) 0.8972(3) 0.085(2) Uani d . 1 . .
H H18A 0.1420 0.6734 0.8724 0.128 Uiso calc R 1 . .
H H18B 0.2959 0.7214 0.9061 0.128 Uiso calc R 1 . .
H H18C 0.2304 0.6218 0.9379 0.128 Uiso calc R 1 . .
C C19A 0.4627(7) 0.5488(6) 0.8949(3) 0.082(2) Uani d . 1 . .
H H19A 0.5068 0.4990 0.8690 0.122 Uiso calc R 1 . .
H H19B 0.4570 0.5146 0.9357 0.122 Uiso calc R 1 . .
H H19C 0.5215 0.6139 0.9033 0.122 Uiso calc R 1 . .
C C20A 0.2224(5) 0.5200(4) 0.6144(3) 0.0446(14) Uani d . 1 . .
H H20A 0.2029 0.4466 0.6296 0.054 Uiso calc R 1 . .
C C21A 0.0830(7) 0.5606(6) 0.5725(3) 0.078(2) Uani d . 1 . .
H H21A 0.0555 0.5142 0.5347 0.116 Uiso calc R 1 . .
H H21B 0.0968 0.6341 0.5585 0.116 Uiso calc R 1 . .
H H21C 0.0066 0.5597 0.5970 0.116 Uiso calc R 1 . .
C C22A 0.3397(7) 0.5089(7) 0.5768(4) 0.100(3) Uani d . 1 . .
H H22A 0.3054 0.4635 0.5390 0.150 Uiso calc R 1 . .
H H22B 0.4250 0.4761 0.6040 0.150 Uiso calc R 1 . .
H H22C 0.3648 0.5800 0.5628 0.150 Uiso calc R 1 . .
C C23A 0.2944(6) 0.1801(4) 0.6783(3) 0.0432(13) Uani d . 1 . .
H H23A 0.3346 0.2501 0.6688 0.052 Uiso calc R 1 . .
H H23B 0.1894 0.1813 0.6601 0.052 Uiso calc R 1 . .
C C24A 0.3627(6) 0.0920(4) 0.6462(3) 0.0405(14) Uani d . 1 . .
C C25A 0.4969(5) 0.0471(4) 0.6742(3) 0.0423(13) Uani d . 1 . .
H H25A 0.5460 0.0692 0.7158 0.051 Uiso calc R 1 . .
C C26A 0.5571(6) -0.0294(4) 0.6408(3) 0.0485(15) Uani d . 1 . .
H H26A 0.6468 -0.0607 0.6605 0.058 Uiso calc R 1 . .
C C27A 0.4912(7) -0.0610(5) 0.5806(3) 0.0571(16) Uani d . 1 . .
H H27A 0.5355 -0.1132 0.5585 0.069 Uiso calc R 1 . .
C C28A 0.3621(7) -0.0179(5) 0.5520(3) 0.0591(17) Uani d . 1 . .
H H28A 0.3170 -0.0398 0.5098 0.071 Uiso calc R 1 . .
C C29A 0.2949(6) 0.0581(5) 0.5839(3) 0.0500(15) Uani d . 1 . .
H H29A 0.2038 0.0868 0.5637 0.060 Uiso calc R 1 . .
O O1B 0.9234(4) 0.5025(3) 0.7158(2) 0.0623(12) Uani d . 1 . .
N N1B 0.7631(5) 0.6965(3) 0.7506(2) 0.0427(11) Uani d . 1 . .
N N2B 0.7236(4) 0.4144(3) 0.7293(2) 0.0413(11) Uani d . 1 . .
H H2B 0.6326 0.4217 0.7315 0.050 Uiso calc R 1 . .
C C1B 0.8992(6) 0.7412(4) 0.7392(3) 0.0485(15) Uani d . 1 . .
H H1B1 0.9780 0.6891 0.7537 0.058 Uiso calc R 1 . .
H H1B2 0.9229 0.8077 0.7647 0.058 Uiso calc R 1 . .
C C2B 0.8889(5) 0.7660(4) 0.6694(3) 0.0410(13) Uani d . 1 . .
C C3B 0.9876(6) 0.8381(4) 0.6513(3) 0.0535(16) Uani d . 1 . .
H H3B 1.0591 0.8712 0.6835 0.064 Uiso calc R 1 . .
C C4B 0.9815(7) 0.8613(5) 0.5870(3) 0.0597(17) Uani d . 1 . .
H H4B 1.0485 0.9103 0.5754 0.072 Uiso calc R 1 . .
C C5B 0.8789(7) 0.8137(6) 0.5401(3) 0.0625(18) Uani d . 1 . .
H H5B 0.8746 0.8290 0.4960 0.075 Uiso calc R 1 . .
C C6B 0.7813(6) 0.7425(5) 0.5579(3) 0.0540(16) Uani d . 1 . .
H H6B 0.7099 0.7095 0.5256 0.065 Uiso calc R 1 . .
C C7B 0.7866(5) 0.7187(4) 0.6224(3) 0.0411(14) Uani d . 1 . .
C C8B 0.6736(6) 0.6440(5) 0.6385(3) 0.0497(15) Uani d . 1 . .
H H8B1 0.6664 0.5799 0.6106 0.060 Uiso calc R 1 . .
H H8B2 0.5790 0.6809 0.6286 0.060 Uiso calc R 1 . .
C C9B 0.7039(5) 0.6072(4) 0.7090(3) 0.0438(14) Uani d . 1 . .
H H9B 0.6086 0.5892 0.7192 0.053 Uiso calc R 1 . .
C C10B 0.7946(5) 0.5040(4) 0.7188(3) 0.0444(14) Uani d . 1 . .
C C11B 0.7836(5) 0.3064(4) 0.7372(3) 0.0388(14) Uani d . 1 . .
C C12B 0.7980(5) 0.2485(4) 0.6820(3) 0.0380(13) Uani d . 1 . .
C C13B 0.8478(5) 0.1430(4) 0.6905(3) 0.0440(14) Uani d . 1 . .
H H13B 0.8625 0.1027 0.6545 0.053 Uiso calc R 1 . .
C C14B 0.8759(5) 0.0963(4) 0.7511(3) 0.0468(15) Uani d . 1 . .
H H14B 0.9048 0.0232 0.7558 0.056 Uiso calc R 1 . .
C C15B 0.8624(5) 0.1554(4) 0.8049(3) 0.0458(14) Uani d . 1 . .
H H15B 0.8857 0.1235 0.8463 0.055 Uiso calc R 1 . .
C C16B 0.8145(5) 0.2617(4) 0.7980(3) 0.0424(13) Uani d . 1 . .
C C17B 0.7624(5) 0.2969(4) 0.6148(3) 0.0448(14) Uani d . 1 . .
H H17B 0.7483 0.3759 0.6193 0.054 Uiso calc R 1 . .
C C18B 0.6219(7) 0.2505(7) 0.5757(3) 0.097(3) Uani d . 1 . .
H H18D 0.6012 0.2824 0.5327 0.145 Uiso calc R 1 . .
H H18E 0.5429 0.2668 0.5973 0.145 Uiso calc R 1 . .
H H18F 0.6314 0.1725 0.5722 0.145 Uiso calc R 1 . .
C C19B 0.8836(7) 0.2812(7) 0.5783(3) 0.091(3) Uani d . 1 . .
H H19D 0.8555 0.3134 0.5355 0.136 Uiso calc R 1 . .
H H19E 0.9012 0.2043 0.5741 0.136 Uiso calc R 1 . .
H H19F 0.9716 0.3158 0.6021 0.136 Uiso calc R 1 . .
C C20B 0.8034(6) 0.3296(5) 0.8566(3) 0.0508(15) Uani d . 1 . .
H H20B 0.7239 0.3827 0.8428 0.061 Uiso calc R 1 . .
C C21B 0.9450(7) 0.3931(6) 0.8793(3) 0.082(2) Uani d . 1 . .
H H21D 0.9377 0.4371 0.9166 0.123 Uiso calc R 1 . .
H H21E 0.9615 0.4396 0.8444 0.123 Uiso calc R 1 . .
H H21F 1.0257 0.3428 0.8912 0.123 Uiso calc R 1 . .
C C22B 0.7676(8) 0.2633(6) 0.9117(3) 0.076(2) Uani d . 1 . .
H H22D 0.7612 0.3109 0.9477 0.115 Uiso calc R 1 . .
H H22E 0.8435 0.2100 0.9259 0.115 Uiso calc R 1 . .
H H22F 0.6751 0.2267 0.8969 0.115 Uiso calc R 1 . .
C C23B 0.7704(7) 0.6783(5) 0.8191(3) 0.0601(17) Uani d . 1 . .
H H23C 0.8641 0.6446 0.8383 0.072 Uiso calc R 1 . .
H H23D 0.6933 0.6274 0.8241 0.072 Uiso calc R 1 . .
C C24B 0.7541(6) 0.7802(5) 0.8557(3) 0.0501(15) Uani d . 1 . .
C C25B 0.8105(9) 0.7866(6) 0.9212(4) 0.084(2) Uani d . 1 . .
H H25B 0.8687 0.7302 0.9428 0.101 Uiso calc R 1 . .
C C26B 0.7811(11) 0.8770(8) 0.9553(4) 0.112(3) Uani d . 1 . .
H H26B 0.8192 0.8812 1.0003 0.135 Uiso calc R 1 . .
C C27B 0.6978(10) 0.9599(7) 0.9248(4) 0.097(3) Uani d . 1 . .
H H27B 0.6766 1.0195 0.9490 0.116 Uiso calc R 1 . .
C C28B 0.6461(7) 0.9569(5) 0.8606(4) 0.0690(19) Uani d . 1 . .
H H28B 0.5914 1.0154 0.8396 0.083 Uiso calc R 1 . .
C C29B 0.6732(6) 0.8677(5) 0.8251(3) 0.0543(16) Uani d . 1 . .
H H29B 0.6369 0.8660 0.7799 0.065 Uiso calc R 1 . .

loop_
_atom_site_aniso_label
_atom_site_aniso_U_11
_atom_site_aniso_U_22
_atom_site_aniso_U_33
_atom_site_aniso_U_12
_atom_site_aniso_U_13
_atom_site_aniso_U_23
O1A 0.029(2) 0.047(2) 0.097(3) 0.0012(17) 0.031(2) 0.017(2)
N1A 0.047(3) 0.032(2) 0.044(3) 0.005(2) 0.017(2) 0.000(2)
N2A 0.026(2) 0.031(2) 0.065(3) 0.0003(19) 0.018(2) 0.006(2)
C1A 0.040(3) 0.039(3) 0.060(4) 0.000(2) 0.013(3) 0.001(3)
C2A 0.039(3) 0.044(3) 0.045(4) -0.002(3) 0.009(3) 0.003(3)
C3A 0.065(4) 0.044(3) 0.053(4) 0.001(3) 0.021(3) -0.002(3)
C4A 0.106(6) 0.057(4) 0.077(5) 0.001(4) 0.043(5) 0.016(4)
C5A 0.143(7) 0.061(5) 0.051(4) -0.014(4) 0.043(4) 0.007(4)
C6A 0.095(5) 0.056(4) 0.048(4) -0.006(4) 0.023(4) -0.002(3)
C7A 0.053(4) 0.051(4) 0.048(4) 0.001(3) 0.020(3) 0.005(3)
C8A 0.056(4) 0.045(3) 0.057(4) -0.003(3) 0.025(3) -0.004(3)
C9A 0.031(3) 0.040(3) 0.061(4) 0.001(3) 0.021(3) 0.003(3)
C10A 0.040(3) 0.039(3) 0.054(4) -0.002(3) 0.023(3) -0.002(3)
C11A 0.028(3) 0.032(3) 0.056(4) 0.001(2) 0.017(3) 0.007(3)
C12A 0.038(3) 0.040(3) 0.050(4) 0.002(3) 0.019(3) 0.004(3)
C13A 0.043(3) 0.046(3) 0.060(4) -0.001(3) 0.013(3) -0.008(3)
C14A 0.040(3) 0.037(3) 0.064(4) -0.005(3) 0.021(3) -0.002(3)
C15A 0.040(3) 0.043(3) 0.051(4) 0.005(3) 0.018(3) 0.005(3)
C16A 0.031(3) 0.031(3) 0.058(4) 0.005(2) 0.015(3) -0.001(3)
C17A 0.057(4) 0.054(4) 0.053(4) -0.012(3) 0.020(3) -0.003(3)
C18A 0.097(5) 0.098(6) 0.071(5) 0.028(5) 0.040(4) 0.008(4)
C19A 0.074(5) 0.102(6) 0.072(5) 0.014(4) 0.024(4) 0.017(4)
C20A 0.034(3) 0.045(3) 0.059(4) -0.001(3) 0.018(3) -0.005(3)
C21A 0.064(4) 0.080(5) 0.077(5) 0.014(4) -0.010(4) -0.023(4)
C22A 0.061(4) 0.136(7) 0.116(6) -0.030(5) 0.048(4) -0.076(6)
C23A 0.040(3) 0.043(3) 0.049(4) 0.003(3) 0.014(3) 0.009(3)
C24A 0.039(3) 0.033(3) 0.056(4) -0.009(2) 0.025(3) -0.006(3)
C25A 0.036(3) 0.046(3) 0.046(3) -0.001(3) 0.012(3) 0.003(3)
C26A 0.046(3) 0.044(3) 0.060(4) 0.008(3) 0.021(3) 0.004(3)
C27A 0.062(4) 0.053(4) 0.061(4) 0.008(3) 0.024(4) -0.001(3)
C28A 0.071(4) 0.058(4) 0.049(4) -0.005(3) 0.014(3) -0.012(3)
C29A 0.043(3) 0.053(4) 0.053(4) -0.003(3) 0.010(3) 0.000(3)
O1B 0.035(2) 0.043(2) 0.115(4) 0.0009(19) 0.032(2) 0.008(2)
N1B 0.045(3) 0.046(3) 0.041(3) -0.009(2) 0.019(2) -0.003(2)
N2B 0.031(2) 0.032(2) 0.067(3) -0.002(2) 0.024(2) 0.000(2)
C1B 0.039(3) 0.043(3) 0.065(4) 0.001(3) 0.015(3) -0.002(3)
C2B 0.035(3) 0.041(3) 0.048(4) 0.004(3) 0.012(3) 0.000(3)
C3B 0.040(3) 0.053(4) 0.073(5) 0.006(3) 0.025(3) -0.003(3)
C4B 0.054(4) 0.056(4) 0.078(5) 0.007(3) 0.035(4) 0.017(4)
C5B 0.060(4) 0.079(4) 0.055(4) 0.017(4) 0.026(4) 0.021(4)
C6B 0.045(3) 0.064(4) 0.053(4) 0.015(3) 0.009(3) -0.007(3)
C7B 0.035(3) 0.043(3) 0.049(4) 0.009(2) 0.018(3) 0.000(3)
C8B 0.037(3) 0.046(3) 0.068(4) 0.001(3) 0.015(3) -0.007(3)
C9B 0.028(3) 0.043(3) 0.067(4) -0.003(2) 0.025(3) -0.006(3)
C10B 0.030(3) 0.043(3) 0.065(4) 0.000(3) 0.020(3) -0.003(3)
C11B 0.025(3) 0.034(3) 0.061(4) 0.000(2) 0.016(3) 0.000(3)
C12B 0.029(3) 0.038(3) 0.050(4) 0.000(2) 0.017(3) 0.001(3)
C13B 0.041(3) 0.037(3) 0.060(4) -0.002(3) 0.024(3) -0.009(3)
C14B 0.035(3) 0.040(3) 0.067(4) -0.003(3) 0.015(3) 0.003(3)
C15B 0.038(3) 0.050(4) 0.050(4) 0.000(3) 0.010(3) 0.009(3)
C16B 0.033(3) 0.044(3) 0.055(4) -0.001(3) 0.017(3) -0.002(3)
C17B 0.042(3) 0.039(3) 0.058(4) -0.001(3) 0.022(3) 0.002(3)
C18B 0.067(5) 0.121(6) 0.088(5) -0.025(5) -0.014(4) 0.055(5)
C19B 0.069(5) 0.146(7) 0.070(5) 0.027(5) 0.043(4) 0.031(5)
C20B 0.047(4) 0.054(4) 0.056(4) 0.001(3) 0.020(3) -0.004(3)
C21B 0.070(5) 0.099(5) 0.077(5) -0.020(4) 0.019(4) -0.034(5)
C22B 0.104(6) 0.079(5) 0.054(4) 0.010(4) 0.035(4) 0.009(4)
C23B 0.062(4) 0.057(4) 0.067(4) 0.007(3) 0.027(3) 0.014(4)
C24B 0.054(4) 0.057(4) 0.045(4) -0.015(3) 0.025(3) -0.001(3)
C25B 0.108(6) 0.076(5) 0.066(5) -0.010(4) 0.014(5) 0.015(5)
C26B 0.208(11) 0.090(6) 0.035(4) -0.020(7) 0.016(6) 0.003(5)
C27B 0.174(9) 0.069(5) 0.058(5) -0.023(6) 0.047(5) -0.002(4)
C28B 0.080(5) 0.064(4) 0.069(5) -0.014(4) 0.030(4) -0.014(4)
C29B 0.057(4) 0.055(4) 0.053(4) -0.004(3) 0.016(3) -0.010(3)

loop_
_atom_type_symbol
_atom_type_description
_atom_type_scat_dispersion_real
_atom_type_scat_dispersion_imag
_atom_type_scat_source
C C 0.0033 0.0000 'International Tables Vol C Tables 4.2.6.8 and 6.1.1.4'
H H 0.0000 0.0000 'International Tables Vol C Tables 4.2.6.8 and 6.1.1.4'
N N 0.0061 0.0000 'International Tables Vol C Tables 4.2.6.8 and 6.1.1.4'
O O 0.0106 0.0000 'International Tables Vol C Tables 4.2.6.8 and 6.1.1.4'

loop_
_geom_angle_atom_site_label_1
_geom_angle_atom_site_label_2
_geom_angle_atom_site_label_3
_geom_angle_site_symmetry_1
_geom_angle_site_symmetry_3
_geom_angle
_geom_angle_publ_flag
C1A N1A C23A . . 110.5(4) ?
C1A N1A C9A . . 110.3(4) ?
C23A N1A C9A . . 110.8(4) ?
C10A N2A C11A . . 122.6(4) ?
C10A N2A H2A . . 118.7 ?
C11A N2A H2A . . 118.7 ?
N1A C1A C2A . . 115.3(4) ?
N1A C1A H1A1 . . 108.4 ?
C2A C1A H1A1 . . 108.4 ?
N1A C1A H1A2 . . 108.4 ?
C2A C1A H1A2 . . 108.4 ?
H1A1 C1A H1A2 . . 107.5 ?
C7A C2A C3A . . 118.9(5) ?
C7A C2A C1A . . 121.2(5) ?
C3A C2A C1A . . 119.9(5) ?
C4A C3A C2A . . 121.4(6) ?
C4A C3A H3A . . 119.3 ?
C2A C3A H3A . . 119.3 ?
C3A C4A C5A . . 119.0(6) ?
C3A C4A H4A . . 120.5 ?
C5A C4A H4A . . 120.5 ?
C6A C5A C4A . . 120.0(6) ?
C6A C5A H5A . . 120.0 ?
C4A C5A H5A . . 120.0 ?
C5A C6A C7A . . 120.2(6) ?
C5A C6A H6A . . 119.9 ?
C7A C6A H6A . . 119.9 ?
C2A C7A C6A . . 120.5(5) ?
C2A C7A C8A . . 119.7(5) ?
C6A C7A C8A . . 119.8(5) ?
C7A C8A C9A . . 111.7(5) ?
C7A C8A H8A1 . . 109.3 ?
C9A C8A H8A1 . . 109.3 ?
C7A C8A H8A2 . . 109.3 ?
C9A C8A H8A2 . . 109.3 ?
H8A1 C8A H8A2 . . 107.9 ?
N1A C9A C10A . . 113.0(4) ?
N1A C9A C8A . . 108.2(4) ?
C10A C9A C8A . . 107.9(4) ?
N1A C9A H9A . . 109.2 ?
C10A C9A H9A . . 109.2 ?
C8A C9A H9A . . 109.2 ?
O1A C10A N2A . . 121.8(5) ?
O1A C10A C9A . . 121.4(5) ?
N2A C10A C9A . . 116.7(4) ?
C16A C11A C12A . . 123.2(5) ?
C16A C11A N2A . . 118.7(5) ?
C12A C11A N2A . . 118.1(5) ?
C11A C12A C13A . . 117.7(5) ?
C11A C12A C17A . . 122.6(5) ?
C13A C12A C17A . . 119.7(5) ?
C14A C13A C12A . . 120.7(6) ?
C14A C13A H13A . . 119.7 ?
C12A C13A H13A . . 119.7 ?
C15A C14A C13A . . 120.3(5) ?
C15A C14A H14A . . 119.8 ?
C13A C14A H14A . . 119.8 ?
C14A C15A C16A . . 121.1(5) ?
C14A C15A H15A . . 119.5 ?
C16A C15A H15A . . 119.5 ?
C11A C16A C15A . . 117.0(5) ?
C11A C16A C20A . . 123.4(4) ?
C15A C16A C20A . . 119.7(5) ?
C19A C17A C18A . . 111.4(5) ?
C19A C17A C12A . . 112.2(5) ?
C18A C17A C12A . . 113.0(5) ?
C19A C17A H17A . . 106.6 ?
C18A C17A H17A . . 106.6 ?
C12A C17A H17A . . 106.6 ?
C17A C18A H18A . . 109.5 ?
C17A C18A H18B . . 109.5 ?
H18A C18A H18B . . 109.5 ?
C17A C18A H18C . . 109.5 ?
H18A C18A H18C . . 109.5 ?
H18B C18A H18C . . 109.5 ?
C17A C19A H19A . . 109.5 ?
C17A C19A H19B . . 109.5 ?
H19A C19A H19B . . 109.5 ?
C17A C19A H19C . . 109.5 ?
H19A C19A H19C . . 109.5 ?
H19B C19A H19C . . 109.5 ?
C16A C20A C22A . . 112.1(4) ?
C16A C20A C21A . . 111.2(4) ?
C22A C20A C21A . . 111.5(6) ?
C16A C20A H20A . . 107.2 ?
C22A C20A H20A . . 107.2 ?
C21A C20A H20A . . 107.2 ?
C20A C21A H21A . . 109.5 ?
C20A C21A H21B . . 109.5 ?
H21A C21A H21B . . 109.5 ?
C20A C21A H21C . . 109.5 ?
H21A C21A H21C . . 109.5 ?
H21B C21A H21C . . 109.5 ?
C20A C22A H22A . . 109.5 ?
C20A C22A H22B . . 109.5 ?
H22A C22A H22B . . 109.5 ?
C20A C22A H22C . . 109.5 ?
H22A C22A H22C . . 109.5 ?
H22B C22A H22C . . 109.5 ?
N1A C23A C24A . . 112.4(4) ?
N1A C23A H23A . . 109.1 ?
C24A C23A H23A . . 109.1 ?
N1A C23A H23B . . 109.1 ?
C24A C23A H23B . . 109.1 ?
H23A C23A H23B . . 107.9 ?
C25A C24A C29A . . 118.2(5) ?
C25A C24A C23A . . 122.4(5) ?
C29A C24A C23A . . 119.3(5) ?
C26A C25A C24A . . 119.5(5) ?
C26A C25A H25A . . 120.2 ?
C24A C25A H25A . . 120.2 ?
C27A C26A C25A . . 121.8(5) ?
C27A C26A H26A . . 119.1 ?
C25A C26A H26A . . 119.1 ?
C28A C27A C26A . . 119.8(6) ?
C28A C27A H27A . . 120.1 ?
C26A C27A H27A . . 120.1 ?
C27A C28A C29A . . 120.9(6) ?
C27A C28A H28A . . 119.6 ?
C29A C28A H28A . . 119.6 ?
C28A C29A C24A . . 119.7(5) ?
C28A C29A H29A . . 120.2 ?
C24A C29A H29A . . 120.2 ?
C9B N1B C23B . . 114.7(4) ?
C9B N1B C1B . . 115.2(4) ?
C23B N1B C1B . . 111.4(4) ?
C10B N2B C11B . . 126.0(4) ?
C10B N2B H2B . . 117.0 ?
C11B N2B H2B . . 117.0 ?
N1B C1B C2B . . 111.5(4) ?
N1B C1B H1B1 . . 109.3 ?
C2B C1B H1B1 . . 109.3 ?
N1B C1B H1B2 . . 109.3 ?
C2B C1B H1B2 . . 109.3 ?
H1B1 C1B H1B2 . . 108.0 ?
C7B C2B C3B . . 118.9(5) ?
C7B C2B C1B . . 121.5(5) ?
C3B C2B C1B . . 119.7(5) ?
C4B C3B C2B . . 120.8(6) ?
C4B C3B H3B . . 119.6 ?
C2B C3B H3B . . 119.6 ?
C5B C4B C3B . . 120.1(6) ?
C5B C4B H4B . . 120.0 ?
C3B C4B H4B . . 120.0 ?
C4B C5B C6B . . 119.2(6) ?
C4B C5B H5B . . 120.4 ?
C6B C5B H5B . . 120.4 ?
C5B C6B C7B . . 121.1(6) ?
C5B C6B H6B . . 119.4 ?
C7B C6B H6B . . 119.4 ?
C2B C7B C6B . . 120.0(5) ?
C2B C7B C8B . . 121.6(5) ?
C6B C7B C8B . . 118.4(5) ?
C7B C8B C9B . . 114.2(4) ?
C7B C8B H8B1 . . 108.7 ?
C9B C8B H8B1 . . 108.7 ?
C7B C8B H8B2 . . 108.7 ?
C9B C8B H8B2 . . 108.7 ?
H8B1 C8B H8B2 . . 107.6 ?
N1B C9B C8B . . 109.5(4) ?
N1B C9B C10B . . 115.1(4) ?
C8B C9B C10B . . 111.5(5) ?
N1B C9B H9B . . 106.8 ?
C8B C9B H9B . . 106.8 ?
C10B C9B H9B . . 106.8 ?
O1B C10B N2B . . 122.0(5) ?
O1B C10B C9B . . 122.4(5) ?
N2B C10B C9B . . 115.5(4) ?
C16B C11B C12B . . 122.4(5) ?
C16B C11B N2B . . 118.8(5) ?
C12B C11B N2B . . 118.7(5) ?
C13B C12B C11B . . 117.6(5) ?
C13B C12B C17B . . 119.8(5) ?
C11B C12B C17B . . 122.7(4) ?
C14B C13B C12B . . 120.6(5) ?
C14B C13B H13B . . 119.7 ?
C12B C13B H13B . . 119.7 ?
C13B C14B C15B . . 120.7(5) ?
C13B C14B H14B . . 119.7 ?
C15B C14B H14B . . 119.7 ?
C14B C15B C16B . . 120.1(5) ?
C14B C15B H15B . . 120.0 ?
C16B C15B H15B . . 120.0 ?
C11B C16B C15B . . 118.6(5) ?
C11B C16B C20B . . 120.2(5) ?
C15B C16B C20B . . 121.1(5) ?
C12B C17B C18B . . 110.8(4) ?
C12B C17B C19B . . 112.6(5) ?
C18B C17B C19B . . 109.9(6) ?
C12B C17B H17B . . 107.8 ?
C18B C17B H17B . . 107.8 ?
C19B C17B H17B . . 107.8 ?
C17B C18B H18D . . 109.5 ?
C17B C18B H18E . . 109.5 ?
H18D C18B H18E . . 109.5 ?
C17B C18B H18F . . 109.5 ?
H18D C18B H18F . . 109.5 ?
H18E C18B H18F . . 109.5 ?
C17B C19B H19D . . 109.5 ?
C17B C19B H19E . . 109.5 ?
H19D C19B H19E . . 109.5 ?
C17B C19B H19F . . 109.5 ?
H19D C19B H19F . . 109.5 ?
H19E C19B H19F . . 109.5 ?
C16B C20B C22B . . 113.1(5) ?
C16B C20B C21B . . 109.4(4) ?
C22B C20B C21B . . 110.8(5) ?
C16B C20B H20B . . 107.8 ?
C22B C20B H20B . . 107.8 ?
C21B C20B H20B . . 107.8 ?
C20B C21B H21D . . 109.5 ?
C20B C21B H21E . . 109.5 ?
H21D C21B H21E . . 109.5 ?
C20B C21B H21F . . 109.5 ?
H21D C21B H21F . . 109.5 ?
H21E C21B H21F . . 109.5 ?
C20B C22B H22D . . 109.5 ?
C20B C22B H22E . . 109.5 ?
H22D C22B H22E . . 109.5 ?
C20B C22B H22F . . 109.5 ?
H22D C22B H22F . . 109.5 ?
H22E C22B H22F . . 109.5 ?
N1B C23B C24B . . 113.2(5) ?
N1B C23B H23C . . 108.9 ?
C24B C23B H23C . . 108.9 ?
N1B C23B H23D . . 108.9 ?
C24B C23B H23D . . 108.9 ?
H23C C23B H23D . . 107.7 ?
C25B C24B C29B . . 118.5(6) ?
C25B C24B C23B . . 120.4(6) ?
C29B C24B C23B . . 121.0(5) ?
C24B C25B C26B . . 119.4(7) ?
C24B C25B H25B . . 120.3 ?
C26B C25B H25B . . 120.3 ?
C27B C26B C25B . . 121.1(7) ?
C27B C26B H26B . . 119.4 ?
C25B C26B H26B . . 119.4 ?
C28B C27B C26B . . 120.4(7) ?
C28B C27B H27B . . 119.8 ?
C26B C27B H27B . . 119.8 ?
C27B C28B C29B . . 119.9(7) ?
C27B C28B H28B . . 120.0 ?
C29B C28B H28B . . 120.0 ?
C28B C29B C24B . . 120.6(6) ?
C28B C29B H29B . . 119.7 ?
C24B C29B H29B . . 119.7 ?

loop_
_geom_bond_atom_site_label_1
_geom_bond_atom_site_label_2
_geom_bond_site_symmetry_2
_geom_bond_distance
_geom_bond_publ_flag
O1A C10A . 1.238(6) ?
N1A C1A . 1.456(6) ?
N1A C23A . 1.470(6) ?
N1A C9A . 1.475(6) ?
N2A C10A . 1.341(6) ?
N2A C11A . 1.435(6) ?
N2A H2A . 0.8800 ?
C1A C2A . 1.502(7) ?
C1A H1A1 . 0.9900 ?
C1A H1A2 . 0.9900 ?
C2A C7A . 1.379(8) ?
C2A C3A . 1.397(7) ?
C3A C4A . 1.387(8) ?
C3A H3A . 0.9500 ?
C4A C5A . 1.394(9) ?
C4A H4A . 0.9500 ?
C5A C6A . 1.390(9) ?
C5A H5A . 0.9500 ?
C6A C7A . 1.392(8) ?
C6A H6A . 0.9500 ?
C7A C8A . 1.508(8) ?
C8A C9A . 1.535(7) ?
C8A H8A1 . 0.9900 ?
C8A H8A2 . 0.9900 ?
C9A C10A . 1.516(7) ?
C9A H9A . 1.0000 ?
C11A C16A . 1.392(7) ?
C11A C12A . 1.395(8) ?
C12A C13A . 1.397(7) ?
C12A C17A . 1.547(7) ?
C13A C14A . 1.385(8) ?
C13A H13A . 0.9500 ?
C14A C15A . 1.381(7) ?
C14A H14A . 0.9500 ?
C15A C16A . 1.408(7) ?
C15A H15A . 0.9500 ?
C16A C20A . 1.506(7) ?
C17A C19A . 1.518(9) ?
C17A C18A . 1.533(8) ?
C17A H17A . 1.0000 ?
C18A H18A . 0.9800 ?
C18A H18B . 0.9800 ?
C18A H18C . 0.9800 ?
C19A H19A . 0.9800 ?
C19A H19B . 0.9800 ?
C19A H19C . 0.9800 ?
C20A C22A . 1.510(7) ?
C20A C21A . 1.518(8) ?
C20A H20A . 1.0000 ?
C21A H21A . 0.9800 ?
C21A H21B . 0.9800 ?
C21A H21C . 0.9800 ?
C22A H22A . 0.9800 ?
C22A H22B . 0.9800 ?
C22A H22C . 0.9800 ?
C23A C24A . 1.510(7) ?
C23A H23A . 0.9900 ?
C23A H23B . 0.9900 ?
C24A C25A . 1.403(7) ?
C24A C29A . 1.410(8) ?
C25A C26A . 1.383(7) ?
C25A H25A . 0.9500 ?
C26A C27A . 1.360(8) ?
C26A H26A . 0.9500 ?
C27A C28A . 1.358(8) ?
C27A H27A . 0.9500 ?
C28A C29A . 1.396(8) ?
C28A H28A . 0.9500 ?
C29A H29A . 0.9500 ?
O1B C10B . 1.239(5) ?
N1B C9B . 1.458(7) ?
N1B C23B . 1.463(7) ?
N1B C1B . 1.474(6) ?
N2B C10B . 1.347(6) ?
N2B C11B . 1.457(6) ?
N2B H2B . 0.8800 ?
C1B C2B . 1.499(7) ?
C1B H1B1 . 0.9900 ?
C1B H1B2 . 0.9900 ?
C2B C7B . 1.371(7) ?
C2B C3B . 1.410(7) ?
C3B C4B . 1.388(8) ?
C3B H3B . 0.9500 ?
C4B C5B . 1.373(9) ?
C4B H4B . 0.9500 ?
C5B C6B . 1.393(8) ?
C5B H5B . 0.9500 ?
C6B C7B . 1.393(8) ?
C6B H6B . 0.9500 ?
C7B C8B . 1.514(7) ?
C8B C9B . 1.536(8) ?
C8B H8B1 . 0.9900 ?
C8B H8B2 . 0.9900 ?
C9B C10B . 1.537(7) ?
C9B H9B . 1.0000 ?
C11B C16B . 1.382(7) ?
C11B C12B . 1.410(7) ?
C12B C13B . 1.397(7) ?
C12B C17B . 1.523(7) ?
C13B C14B . 1.387(7) ?
C13B H13B . 0.9500 ?
C14B C15B . 1.389(7) ?
C14B H14B . 0.9500 ?
C15B C16B . 1.398(8) ?
C15B H15B . 0.9500 ?
C16B C20B . 1.528(7) ?
C17B C18B . 1.528(8) ?
C17B C19B . 1.530(7) ?
C17B H17B . 1.0000 ?
C18B H18D . 0.9800 ?
C18B H18E . 0.9800 ?
C18B H18F . 0.9800 ?
C19B H19D . 0.9800 ?
C19B H19E . 0.9800 ?
C19B H19F . 0.9800 ?
C20B C22B . 1.532(8) ?
C20B C21B . 1.546(8) ?
C20B H20B . 1.0000 ?
C21B H21D . 0.9800 ?
C21B H21E . 0.9800 ?
C21B H21F . 0.9800 ?
C22B H22D . 0.9800 ?
C22B H22E . 0.9800 ?
C22B H22F . 0.9800 ?
C23B C24B . 1.514(8) ?
C23B H23C . 0.9900 ?
C23B H23D . 0.9900 ?
C24B C25B . 1.386(9) ?
C24B C29B . 1.411(8) ?
C25B C26B . 1.399(11) ?
C25B H25B . 0.9500 ?
C26B C27B . 1.377(12) ?
C26B H26B . 0.9500 ?
C27B C28B . 1.351(9) ?
C27B H27B . 0.9500 ?
C28B C29B . 1.398(8) ?
C28B H28B . 0.9500 ?
C29B H29B . 0.9500 ?

loop_
_geom_hbond_atom_site_label_D
_geom_hbond_atom_site_label_H
_geom_hbond_atom_site_label_A
_geom_hbond_site_symmetry_A
_geom_hbond_distance_DH
_geom_hbond_distance_HA
_geom_hbond_distance_DA
_geom_hbond_angle_DHA
N2A H2A O1B 1_455 0.88 2.15 2.900(6) 142

loop_
_geom_torsion_atom_site_label_1
_geom_torsion_atom_site_label_2
_geom_torsion_atom_site_label_3
_geom_torsion_atom_site_label_4
_geom_torsion_site_symmetry_1
_geom_torsion_site_symmetry_2
_geom_torsion_site_symmetry_3
_geom_torsion_site_symmetry_4
_geom_torsion
_geom_torsion_publ_flag
C23A N1A C1A C2A . . . . -167.1(4) ?
C9A N1A C1A C2A . . . . -44.3(6) ?
N1A C1A C2A C7A . . . . 10.2(7) ?
N1A C1A C2A C3A . . . . -171.9(5) ?
C7A C2A C3A C4A . . . . -0.7(9) ?
C1A C2A C3A C4A . . . . -178.7(5) ?
C2A C3A C4A C5A . . . . -0.8(10) ?
C3A C4A C5A C6A . . . . 1.4(11) ?
C4A C5A C6A C7A . . . . -0.5(11) ?
C3A C2A C7A C6A . . . . 1.7(8) ?
C1A C2A C7A C6A . . . . 179.6(5) ?
C3A C2A C7A C8A . . . . -176.7(5) ?
C1A C2A C7A C8A . . . . 1.3(8) ?
C5A C6A C7A C2A . . . . -1.1(10) ?
C5A C6A C7A C8A . . . . 177.2(6) ?
C2A C7A C8A C9A . . . . 20.9(7) ?
C6A C7A C8A C9A . . . . -157.4(5) ?
C1A N1A C9A C10A . . . . -174.4(5) ?
C23A N1A C9A C10A . . . . -51.8(6) ?
C1A N1A C9A C8A . . . . 66.2(5) ?
C23A N1A C9A C8A . . . . -171.2(4) ?
C7A C8A C9A N1A . . . . -53.9(5) ?
C7A C8A C9A C10A . . . . -176.5(4) ?
C11A N2A C10A O1A . . . . -6.0(8) ?
C11A N2A C10A C9A . . . . 169.5(5) ?
N1A C9A C10A O1A . . . . -48.6(7) ?
C8A C9A C10A O1A . . . . 71.0(6) ?
N1A C9A C10A N2A . . . . 135.9(5) ?
C8A C9A C10A N2A . . . . -104.5(5) ?
C10A N2A C11A C16A . . . . 94.7(6) ?
C10A N2A C11A C12A . . . . -83.8(6) ?
C16A C11A C12A C13A . . . . -0.5(7) ?
N2A C11A C12A C13A . . . . 177.9(4) ?
C16A C11A C12A C17A . . . . -179.3(5) ?
N2A C11A C12A C17A . . . . -0.9(7) ?
C11A C12A C13A C14A . . . . 1.4(7) ?
C17A C12A C13A C14A . . . . -179.7(5) ?
C12A C13A C14A C15A . . . . -0.4(8) ?
C13A C14A C15A C16A . . . . -1.7(8) ?
C12A C11A C16A C15A . . . . -1.5(7) ?
N2A C11A C16A C15A . . . . -179.9(4) ?
C12A C11A C16A C20A . . . . -179.8(4) ?
N2A C11A C16A C20A . . . . 1.8(7) ?
C14A C15A C16A C11A . . . . 2.5(7) ?
C14A C15A C16A C20A . . . . -179.0(4) ?
C11A C12A C17A C19A . . . . 101.6(6) ?
C13A C12A C17A C19A . . . . -77.2(7) ?
C11A C12A C17A C18A . . . . -131.5(6) ?
C13A C12A C17A C18A . . . . 49.6(7) ?
C11A C16A C20A C22A . . . . -122.6(6) ?
C15A C16A C20A C22A . . . . 59.1(7) ?
C11A C16A C20A C21A . . . . 111.8(6) ?
C15A C16A C20A C21A . . . . -66.5(6) ?
C1A N1A C23A C24A . . . . -64.0(5) ?
C9A N1A C23A C24A . . . . 173.6(4) ?
N1A C23A C24A C25A . . . . -37.8(6) ?
N1A C23A C24A C29A . . . . 146.7(5) ?
C29A C24A C25A C26A . . . . -1.1(7) ?
C23A C24A C25A C26A . . . . -176.6(4) ?
C24A C25A C26A C27A . . . . 1.5(7) ?
C25A C26A C27A C28A . . . . -0.7(8) ?
C26A C27A C28A C29A . . . . -0.6(9) ?
C27A C28A C29A C24A . . . . 1.0(8) ?
C25A C24A C29A C28A . . . . -0.2(7) ?
C23A C24A C29A C28A . . . . 175.5(5) ?
C9B N1B C1B C2B . . . . 50.4(6) ?
C23B N1B C1B C2B . . . . -176.6(4) ?
N1B C1B C2B C7B . . . . -20.6(7) ?
N1B C1B C2B C3B . . . . 160.4(4) ?
C7B C2B C3B C4B . . . . 0.2(7) ?
C1B C2B C3B C4B . . . . 179.2(5) ?
C2B C3B C4B C5B . . . . -0.2(8) ?
C3B C4B C5B C6B . . . . 0.3(9) ?
C4B C5B C6B C7B . . . . -0.2(9) ?
C3B C2B C7B C6B . . . . -0.2(7) ?
C1B C2B C7B C6B . . . . -179.1(5) ?
C3B C2B C7B C8B . . . . -177.5(4) ?
C1B C2B C7B C8B . . . . 3.5(7) ?
C5B C6B C7B C2B . . . . 0.2(8) ?
C5B C6B C7B C8B . . . . 177.6(5) ?
C2B C7B C8B C9B . . . . -12.9(7) ?
C6B C7B C8B C9B . . . . 169.7(5) ?
C23B N1B C9B C8B . . . . 168.6(4) ?
C1B N1B C9B C8B . . . . -60.0(5) ?
C23B N1B C9B C10B . . . . -64.9(6) ?
C1B N1B C9B C10B . . . . 66.5(6) ?
C7B C8B C9B N1B . . . . 39.0(6) ?
C7B C8B C9B C10B . . . . -89.4(5) ?
C11B N2B C10B O1B . . . . -1.1(9) ?
C11B N2B C10B C9B . . . . 177.3(5) ?
N1B C9B C10B O1B . . . . -54.7(7) ?
C8B C9B C10B O1B . . . . 70.7(7) ?
N1B C9B C10B N2B . . . . 126.9(5) ?
C8B C9B C10B N2B . . . . -107.7(5) ?
C10B N2B C11B C16B . . . . 105.7(6) ?
C10B N2B C11B C12B . . . . -78.9(6) ?
C16B C11B C12B C13B . . . . -1.1(7) ?
N2B C11B C12B C13B . . . . -176.3(4) ?
C16B C11B C12B C17B . . . . 179.3(4) ?
N2B C11B C12B C17B . . . . 4.0(7) ?
C11B C12B C13B C14B . . . . 2.6(7) ?
C17B C12B C13B C14B . . . . -177.7(4) ?
C12B C13B C14B C15B . . . . -3.4(8) ?
C13B C14B C15B C16B . . . . 2.5(8) ?
C12B C11B C16B C15B . . . . 0.3(7) ?
N2B C11B C16B C15B . . . . 175.5(4) ?
C12B C11B C16B C20B . . . . 177.3(4) ?
N2B C11B C16B C20B . . . . -7.5(7) ?
C14B C15B C16B C11B . . . . -1.0(7) ?
C14B C15B C16B C20B . . . . -177.9(5) ?
C13B C12B C17B C18B . . . . 73.6(6) ?
C11B C12B C17B C18B . . . . -106.8(6) ?
C13B C12B C17B C19B . . . . -49.9(7) ?
C11B C12B C17B C19B . . . . 129.7(6) ?
C11B C16B C20B C22B . . . . 151.7(5) ?
C15B C16B C20B C22B . . . . -31.3(7) ?
C11B C16B C20B C21B . . . . -84.2(6) ?
C15B C16B C20B C21B . . . . 92.7(6) ?
C9B N1B C23B C24B . . . . -149.5(5) ?
C1B N1B C23B C24B . . . . 77.3(6) ?
N1B C23B C24B C25B . . . . -155.5(6) ?
N1B C23B C24B C29B . . . . 28.9(8) ?
C29B C24B C25B C26B . . . . 2.5(10) ?
C23B C24B C25B C26B . . . . -173.2(7) ?
C24B C25B C26B C27B . . . . -0.4(13) ?
C25B C26B C27B C28B . . . . -1.9(14) ?
C26B C27B C28B C29B . . . . 2.1(12) ?
C27B C28B C29B C24B . . . . 0.1(9) ?
C25B C24B C29B C28B . . . . -2.5(9) ?
C23B C24B C29B C28B . . . . 173.2(5) ?
